data_2107266
loop_
_publ_author_name
'Bianchini, Matteo'
'Fauth, Fran\,cois'
'Suard, Emmanuelle'
'Leriche, Jean-Bernard'
'Masquelier, Christian'
'Croguennec, Laurence'

_publ_section_title
;
 Spinel materials for Li-ion batteries: new insights obtained by
 <i>operando</i> neutron and synchrotron X-ray diffraction
;
_journal_coeditor_code KC5017
_journal_issue 6
_journal_name_full 'Acta Crystallographica Section B'
_journal_page_first
;
;
_journal_paper_doi 10.1107/S2052520615017199
_journal_volume 71
_journal_year 2015
_chemical_formula_iupac 'Li0.5 Mn2 O4'
_chemical_formula_moiety 'Li0.5 Mn2 O4'
_chemical_formula_sum 'Li0.5 Mn2 O4'
_chemical_formula_weight 177.344
_space_group_IT_number 198
_symmetry_cell_setting cubic
_symmetry_space_group_name_Hall 'P 2ac 2ab 3'
_symmetry_space_group_name_H-M 'P 21 3'
_cell_angle_alpha 90.00000
_cell_angle_beta 90.00000
_cell_angle_gamma 90.00000
_cell_formula_units_Z 8
_cell_length_a 8.152889(13)
_cell_length_b 8.152889(13)
_cell_length_c 8.152889(13)
_cell_measurement_temperature 293
_cell_volume 541.9193(15)
_computing_structure_refinement FULLPROF
_diffrn_ambient_temperature 293
_diffrn_measurement_device_type 'Alba MSPD Beam Line'
_diffrn_radiation_wavelength 0.95340
_diffrn_source Synchrotron
_pd_meas_2theta_range_inc 0.006003
_pd_meas_2theta_range_max 50.09600
_pd_meas_2theta_range_min 1.11800
_pd_meas_number_of_points 8164
_pd_proc_2theta_range_inc 0.006003
_pd_proc_2theta_range_max 50.1098
_pd_proc_2theta_range_min 1.1318
_pd_proc_ls_prof_R_factor 4.6975
_pd_proc_ls_prof_wR_expected 1.1707
_pd_proc_ls_prof_wR_factor 8.0073
_pd_proc_wavelength 0.953400
_refine_ls_goodness_of_fit_all 6.84
_refine_ls_number_parameters 16
_refine_ls_number_reflns 95
_refine_ls_number_restraints 0
_refine_ls_R_I_factor 8.0573
_cod_data_source_file kc5017sup1.cif
_cod_data_source_block I
_cod_database_code 2107266
_pd_proc_ls_prof_cr_factor 20.0419
_pd_proc_ls_prof_cwr_factor 18.9331
_pd_proc_ls_prof_cwr_expected 2.7682
_pd_proc_ls_prof_chi2 46.7795
_pd_proc_ls_prof_echi2 59.7105

loop_
_symmetry_equiv_pos_as_xyz
x,y,z
x+1/2,-y+1/2,-z
-x,y+1/2,-z+1/2
-x+1/2,-y,z+1/2
y,z,x
-y+1/2,-z,x+1/2
y+1/2,-z+1/2,-x
-y,z+1/2,-x+1/2
z,x,y
-z,x+1/2,-y+1/2
-z+1/2,-x,y+1/2
z+1/2,-x+1/2,-y

loop_
_atom_site_label
_atom_site_fract_x
_atom_site_fract_y
_atom_site_fract_z
_atom_site_U_iso_or_equiv
_atom_site_occupancy
_atom_site_adp_type
_atom_site_type_symbol
O1 0.387(7) 0.387(7) 0.387(7) 0.02956 1.00000 Uiso O
O2 0.142(9) -0.135(6) 0.136(6) 0.02956 1.00000 Uiso O
O3 0.869(6) 0.869(6) 0.869(6) 0.02956 1.00000 Uiso O
O4 0.104(6) 0.119(5) 0.396(6) 0.02956 1.00000 Uiso O
Li1 0.01100 0.01100 0.01100 0.01267 1.00000 Uiso Li
Mn1 0.626(2) 0.626(2) 0.626(2) 0.03257 1.00000 Uiso Mn
Mn2 0.1284(20) 0.3798(13) -0.1274(14) 0.03257 1.00000 Uiso Mn

loop_
_atom_type_symbol
_atom_type_scat_Cromer_Mann_a1
_atom_type_scat_Cromer_Mann_b1
_atom_type_scat_Cromer_Mann_a2
_atom_type_scat_Cromer_Mann_b2
_atom_type_scat_Cromer_Mann_a3
_atom_type_scat_Cromer_Mann_b3
_atom_type_scat_Cromer_Mann_a4
_atom_type_scat_Cromer_Mann_b4
_atom_type_scat_Cromer_Mann_c
_atom_type_scat_dispersion_real
_atom_type_scat_dispersion_imag
_atom_type_scat_source
o 3.04850 13.27710 2.28680 5.70110 1.54630 0.32390 0.86700 32.90890 0.25080 0.00800 0.00600 International_Tables_for_Crystallography_Vol.C(1991)_Tables_6.1.1.4_and_6.1.1.5
li 1.12820 3.95460 0.75080 1.05240 0.61750 85.39050 0.46530 168.26100 0.03770 0.00000 0.00000 International_Tables_for_Crystallography_Vol.C(1991)_Tables_6.1.1.4_and_6.1.1.5
mn 11.28190 5.34090 7.35730 0.34320 3.01930 17.86740 2.24410 83.75430 1.08960 0.29500 0.72900 International_Tables_for_Crystallography_Vol.C(1991)_Tables_6.1.1.4_and_6.1.1.5

loop_
_geom_angle_atom_site_label_1
_geom_angle_atom_site_label_2
_geom_angle_atom_site_label_3
_geom_angle
_geom_angle_site_symmetry_1
_geom_angle_site_symmetry_3
O2 O1 O2 120(3) 4_555 8_555
O2 O1 O2 120(3) 4_555 12_555
O2 O1 O3 172(3) 4_555 2_466
O2 O1 O3 55(3) 4_555 3_646
O2 O1 O3 65(3) 4_555 4_664
O2 O1 O4 56(2) 4_555 1_555
O2 O1 O4 63(3) 4_555 2_556
O2 O1 O4 118(3) 4_555 5_555
O2 O1 O4 90(3) 4_555 6_565
O2 O1 O4 88(3) 4_555 9_555
O2 O1 O4 125(3) 4_555 10_655
O2 O1 Li1 147(2) 4_555 2_555
O2 O1 Li1 88(2) 4_555 3_555
O2 O1 Mn1 93(2) 4_555 1_555
O2 O1 Mn2 138(3) 4_555 4_565
O2 O1 Mn2 95(3) 4_555 8_655
O2 O1 O2 120(4) 8_555 12_555
O2 O1 O3 55(3) 8_555 2_466
O2 O1 O3 65(3) 8_555 3_646
O2 O1 O3 172(4) 8_555 4_664
O2 O1 O4 88(3) 8_555 1_555
O2 O1 O4 125(4) 8_555 2_556
O2 O1 O4 56(2) 8_555 5_555
O2 O1 O4 63(3) 8_555 6_565
O2 O1 O4 118(3) 8_555 9_555
O2 O1 O4 90(4) 8_555 10_655
O2 O1 Li1 88(2) 8_555 2_555
O2 O1 Li1 147(3) 8_555 4_555
O2 O1 Mn1 93(3) 8_555 1_555
O2 O1 Mn2 138(4) 8_555 8_655
O2 O1 Mn2 95(3) 8_555 12_556
O2 O1 O3 65(3) 12_555 2_466
O2 O1 O3 172(4) 12_555 3_646
O2 O1 O3 55(3) 12_555 4_664
O2 O1 O4 118(3) 12_555 1_555
O2 O1 O4 90(3) 12_555 2_556
O2 O1 O4 88(3) 12_555 5_555
O2 O1 O4 125(4) 12_555 6_565
O2 O1 O4 56(3) 12_555 9_555
O2 O1 O4 63(3) 12_555 10_655
O2 O1 Li1 147(3) 12_555 3_555
O2 O1 Li1 88(2) 12_555 4_555
O2 O1 Mn1 93(2) 12_555 1_555
O2 O1 Mn2 95(3) 12_555 4_565
O2 O1 Mn2 138(4) 12_555 12_556
O3 O1 O3 120(3) 2_466 3_646
O3 O1 O3 120(3) 2_466 4_664
O3 O1 O4 117(3) 2_466 1_555
O3 O1 O4 124(3) 2_466 2_556
O3 O1 O4 55(2) 2_466 5_555
O3 O1 O4 91(3) 2_466 6_565
O3 O1 O4 90(3) 2_466 9_555
O3 O1 O4 62(3) 2_466 10_655
O3 O1 Li1 86(2) 2_466 3_555
O3 O1 Li1 149(2) 2_466 4_555
O3 O1 Mn1 93(2) 2_466 1_555
O3 O1 Mn2 93(3) 2_466 8_655
O3 O1 Mn2 140(3) 2_466 12_556
O3 O1 O3 120(3) 3_646 4_664
O3 O1 O4 55(2) 3_646 1_555
O3 O1 O4 91(3) 3_646 2_556
O3 O1 O4 90(3) 3_646 5_555
O3 O1 O4 62(3) 3_646 6_565
O3 O1 O4 117(3) 3_646 9_555
O3 O1 O4 124(3) 3_646 10_655
O3 O1 Li1 149(2) 3_646 2_555
O3 O1 Li1 86(2) 3_646 4_555
O3 O1 Mn1 93(2) 3_646 1_555
O3 O1 Mn2 93(3) 3_646 4_565
O3 O1 Mn2 140(3) 3_646 8_655
O3 O1 O4 90(3) 4_664 1_555
O3 O1 O4 62(3) 4_664 2_556
O3 O1 O4 117(3) 4_664 5_555
O3 O1 O4 124(3) 4_664 6_565
O3 O1 O4 55(2) 4_664 9_555
O3 O1 O4 91(3) 4_664 10_655
O3 O1 Li1 86(2) 4_664 2_555
O3 O1 Li1 149(2) 4_664 3_555
O3 O1 Mn1 93(2) 4_664 1_555
O3 O1 Mn2 140(3) 4_664 4_565
O3 O1 Mn2 93(3) 4_664 12_556
O4 O1 O4 119(3) 1_555 2_556
O4 O1 O4 62(2) 1_555 5_555
O4 O1 O4 117(3) 1_555 6_565
O4 O1 O4 62(2) 1_555 9_555
O4 O1 O4 178(3) 1_555 10_655
O4 O1 Li1 113(2) 1_555 2_555
O4 O1 Li1 61.3(18) 1_555 3_555
O4 O1 Li1 61.9(18) 1_555 4_555
O4 O1 Mn1 143(2) 1_555 1_555
O4 O1 Mn2 130(3) 1_555 4_565
O4 O1 Mn2 133(3) 1_555 8_655
O4 O1 Mn2 84(3) 1_555 12_556
O4 O1 O4 178(4) 2_556 5_555
O4 O1 O4 62(3) 2_556 6_565
O4 O1 O4 117(3) 2_556 9_555
O4 O1 O4 62(3) 2_556 10_655
O4 O1 Li1 117(3) 2_556 2_555
O4 O1 Li1 120(3) 2_556 3_555
O4 O1 Li1 67(2) 2_556 4_555
O4 O1 Mn2 96(3) 2_556 4_565
O4 O1 Mn2 49(3) 2_556 8_655
O4 O1 Mn2 49(3) 2_556 12_556
O4 O1 O4 119(3) 5_555 6_565
O4 O1 O4 62(2) 5_555 9_555
O4 O1 O4 117(3) 5_555 10_655
O4 O1 Li1 61.3(19) 5_555 2_555
O4 O1 Li1 61.9(19) 5_555 3_555
O4 O1 Li1 113(2) 5_555 4_555
O4 O1 Mn1 143(2) 5_555 1_555
O4 O1 Mn2 84(3) 5_555 4_565
O4 O1 Mn2 130(3) 5_555 8_655
O4 O1 Mn2 133(3) 5_555 12_556
O4 O1 O4 178(3) 6_565 9_555
O4 O1 O4 62(3) 6_565 10_655
O4 O1 Li1 120(3) 6_565 2_555
O4 O1 Li1 67(2) 6_565 3_555
O4 O1 Li1 117(2) 6_565 4_555
O4 O1 Mn2 49(3) 6_565 4_565
O4 O1 Mn2 96(3) 6_565 8_655
O4 O1 Mn2 49(3) 6_565 12_556
O4 O1 O4 119(3) 9_555 10_655
O4 O1 Li1 61.9(18) 9_555 2_555
O4 O1 Li1 113(2) 9_555 3_555
O4 O1 Li1 61.3(18) 9_555 4_555
O4 O1 Mn1 143(2) 9_555 1_555
O4 O1 Mn2 133(3) 9_555 4_565
O4 O1 Mn2 84(3) 9_555 8_655
O4 O1 Mn2 130(3) 9_555 12_556
O4 O1 Li1 67(2) 10_655 2_555
O4 O1 Li1 117(3) 10_655 3_555
O4 O1 Li1 120(2) 10_655 4_555
O4 O1 Mn2 49(3) 10_655 4_565
O4 O1 Mn2 49(3) 10_655 8_655
O4 O1 Mn2 96(3) 10_655 12_556
Li1 O1 Li1 114.8(13) 2_555 3_555
Li1 O1 Li1 114.8(13) 2_555 4_555
Li1 O1 Mn1 103.4(14) 2_555 1_555
Li1 O1 Mn2 74(2) 2_555 4_565
Li1 O1 Mn2 71(2) 2_555 8_655
Li1 O1 Mn2 163(2) 2_555 12_556
Li1 O1 Li1 114.8(13) 3_555 4_555
Li1 O1 Mn1 103.4(14) 3_555 1_555
Li1 O1 Mn2 71(2) 3_555 4_565
Li1 O1 Mn2 163(2) 3_555 8_655
Li1 O1 Mn2 74(2) 3_555 12_556
Li1 O1 Mn1 103.4(14) 4_555 1_555
Li1 O1 Mn2 163(2) 4_555 4_565
Li1 O1 Mn2 74(2) 4_555 8_655
Li1 O1 Mn2 71(2) 4_555 12_556
Mn1 O1 Mn2 60(2) 1_555 4_565
Mn1 O1 Mn2 60(2) 1_555 8_655
Mn1 O1 Mn2 60(2) 1_555 12_556
Mn2 O1 Mn2 97(3) 4_565 8_655
Mn2 O1 Mn2 97(3) 4_565 12_556
Mn2 O1 Mn2 97(3) 8_655 12_556
O1 O2 O2 117(3) 4_554 5_555
O1 O2 O2 89(3) 4_554 8_545
O1 O2 O2 91(3) 4_554 9_555
O1 O2 O2 123(4) 4_554 11_555
O1 O2 O3 57(3) 4_554 1_444
O1 O2 O3 62(3) 4_554 2_456
O1 O2 O4 170(3) 4_554 1_555
O1 O2 O4 52(3) 4_554 3_545
O1 O2 O4 67(3) 4_554 4_554
O1 O2 O4 120(3) 4_554 8_545
O1 O2 O4 121(3) 4_554 9_555
O1 O2 Li1 91(3) 4_554 1_555
O1 O2 Mn1 136(3) 4_554 2_456
O1 O2 Mn2 91(2) 4_554 4_555
O1 O2 Mn2 94(3) 4_554 5_555
O2 O2 O2 119(3) 5_555 8_545
O2 O2 O2 60(3) 5_555 9_555
O2 O2 O2 120(4) 5_555 11_555
O2 O2 O3 60(3) 5_555 1_444
O2 O2 O3 179(4) 5_555 2_456
O2 O2 O4 55(2) 5_555 1_555
O2 O2 O4 90(3) 5_555 3_545
O2 O2 O4 120(4) 5_555 4_554
O2 O2 O4 55(2) 5_555 8_545
O2 O2 O4 92(3) 5_555 9_555
O2 O2 Mn1 85(3) 5_555 2_456
O2 O2 Mn2 144(3) 5_555 4_555
O2 O2 Mn2 134(4) 5_555 5_555
O2 O2 Mn2 131(3) 5_555 10_545
O2 O2 O2 178(3) 8_545 9_555
O2 O2 O2 60(3) 8_545 11_555
O2 O2 O3 119(3) 8_545 1_444
O2 O2 O3 61(3) 8_545 2_456
O2 O2 O4 90(3) 8_545 1_555
O2 O2 O4 63(3) 8_545 3_545
O2 O2 O4 122(3) 8_545 4_554
O2 O2 O4 64(3) 8_545 8_545
O2 O2 O4 122(3) 8_545 9_555
O2 O2 Li1 145(3) 8_545 1_555
O2 O2 Mn1 48(2) 8_545 2_456
O2 O2 Mn2 94(4) 8_545 5_555
O2 O2 Mn2 48(2) 8_545 10_545
O2 O2 O2 122(3) 9_555 11_555
O2 O2 O3 60(2) 9_555 1_444
O2 O2 O3 121(3) 9_555 2_456
O2 O2 O4 90(3) 9_555 1_555
O2 O2 O4 115(3) 9_555 3_545
O2 O2 O4 60(3) 9_555 4_554
O2 O2 O4 115(3) 9_555 8_545
O2 O2 O4 59(3) 9_555 9_555
O2 O2 Mn1 132(3) 9_555 2_456
O2 O2 Mn2 147(2) 9_555 4_555
O2 O2 Mn2 88(3) 9_555 5_555
O2 O2 Mn2 132(3) 9_555 10_545
O2 O2 O3 179(4) 11_555 1_444
O2 O2 O3 61(3) 11_555 2_456
O2 O2 O4 65(3) 11_555 1_555
O2 O2 O4 123(4) 11_555 3_545
O2 O2 O4 89(3) 11_555 4_554
O2 O2 O4 89(4) 11_555 8_545
O2 O2 O4 63(3) 11_555 9_555
O2 O2 Li1 142(4) 11_555 1_555
O2 O2 Mn1 48(3) 11_555 2_456
O2 O2 Mn2 48(3) 11_555 5_555
O2 O2 Mn2 94(3) 11_555 10_545
O3 O2 O3 120(3) 1_444 2_456
O3 O2 O4 115(3) 1_444 1_555
O3 O2 O4 56(2) 1_444 3_545
O3 O2 O4 92(3) 1_444 4_554
O3 O2 O4 89(3) 1_444 8_545
O3 O2 O4 119(3) 1_444 9_555
O3 O2 Mn1 131(3) 1_444 2_456
O3 O2 Mn2 144(2) 1_444 4_555
O3 O2 Mn2 134(3) 1_444 5_555
O3 O2 Mn2 86(3) 1_444 10_545
O3 O2 O4 125(3) 2_456 1_555
O3 O2 O4 89(3) 2_456 3_545
O3 O2 O4 61(3) 2_456 4_554
O3 O2 O4 124(3) 2_456 8_545
O3 O2 O4 89(3) 2_456 9_555
O3 O2 Li1 146(3) 2_456 1_555
O3 O2 Mn1 95(3) 2_456 2_456
O3 O2 Mn2 48(3) 2_456 5_555
O3 O2 Mn2 48(3) 2_456 10_545
O4 O2 O4 119(3) 1_555 3_545
O4 O2 O4 122(3) 1_555 4_554
O4 O2 O4 51(2) 1_555 8_545
O4 O2 O4 69(3) 1_555 9_555
O4 O2 Li1 84(3) 1_555 1_555
O4 O2 Mn2 94(2) 1_555 4_555
O4 O2 Mn2 96(3) 1_555 5_555
O4 O2 Mn2 137(3) 1_555 10_545
O4 O2 O4 119(3) 3_545 4_554
O4 O2 O4 68(3) 3_545 8_545
O4 O2 O4 172(3) 3_545 9_555
O4 O2 Li1 90(3) 3_545 1_555
O4 O2 Mn1 94(3) 3_545 2_456
O4 O2 Mn2 92(2) 3_545 4_555
O4 O2 Mn2 136(4) 3_545 5_555
O4 O2 O4 172(3) 4_554 8_545
O4 O2 O4 54(3) 4_554 9_555
O4 O2 Li1 91(3) 4_554 1_555
O4 O2 Mn1 137(3) 4_554 2_456
O4 O2 Mn2 91(2) 4_554 4_555
O4 O2 Mn2 92(3) 4_554 10_545
O4 O2 O4 119(3) 8_545 9_555
O4 O2 Li1 86(3) 8_545 1_555
O4 O2 Mn2 92(2) 8_545 4_555
O4 O2 Mn2 136(4) 8_545 5_555
O4 O2 Mn2 95(3) 8_545 10_545
O4 O2 Li1 87(3) 9_555 1_555
O4 O2 Mn1 94(3) 9_555 2_456
O4 O2 Mn2 91(2) 9_555 4_555
O4 O2 Mn2 136(3) 9_555 10_545
Li1 O2 Mn1 119(2) 1_555 2_456
Li1 O2 Mn2 177(2) 1_555 4_555
Li1 O2 Mn2 121(3) 1_555 5_555
Li1 O2 Mn2 124(2) 1_555 10_545
Mn1 O2 Mn2 58.9(19) 2_456 4_555
Mn1 O2 Mn2 95(3) 2_456 5_555
Mn1 O2 Mn2 96(2) 2_456 10_545
Mn2 O2 Mn2 58(2) 4_555 5_555
Mn2 O2 Mn2 58.5(19) 4_555 10_545
Mn2 O2 Mn2 95(3) 5_555 10_545
O1 O3 O1 120(3) 2_566 3_656
O1 O3 O1 120(3) 2_566 4_665
O1 O3 O2 119(3) 2_566 1_666
O1 O3 O2 121(4) 2_566 2_556
O1 O3 O2 92(3) 2_566 5_666
O1 O3 O2 63(3) 2_566 6_565
O1 O3 O2 58(3) 2_566 9_666
O1 O3 O2 88(3) 2_566 10_655
O1 O3 O4 172(4) 2_566 3_656
O1 O3 O4 68(3) 2_566 7_566
O1 O3 O4 52(2) 2_566 11_665
O1 O3 Li1 89(3) 2_566 1_666
O1 O3 Mn1 91(2) 2_566 1_555
O1 O3 Mn2 134(3) 2_566 7_556
O1 O3 Mn2 94(3) 2_566 11_565
O1 O3 O1 120(3) 3_656 4_665
O1 O3 O2 92(3) 3_656 1_666
O1 O3 O2 63(3) 3_656 2_556
O1 O3 O2 58(3) 3_656 5_666
O1 O3 O2 88(3) 3_656 6_565
O1 O3 O2 119(4) 3_656 9_666
O1 O3 O2 121(4) 3_656 10_655
O1 O3 O4 68(3) 3_656 3_656
O1 O3 O4 52(2) 3_656 7_566
O1 O3 O4 172(4) 3_656 11_665
O1 O3 Li1 89(3) 3_656 1_666
O1 O3 Mn1 91(2) 3_656 1_555
O1 O3 Mn2 134(3) 3_656 3_655
O1 O3 Mn2 94(3) 3_656 7_556
O1 O3 O2 58(3) 4_665 1_666
O1 O3 O2 88(3) 4_665 2_556
O1 O3 O2 119(3) 4_665 5_666
O1 O3 O2 121(4) 4_665 6_565
O1 O3 O2 92(3) 4_665 9_666
O1 O3 O2 63(3) 4_665 10_655
O1 O3 O4 52(2) 4_665 3_656
O1 O3 O4 172(4) 4_665 7_566
O1 O3 O4 68(3) 4_665 11_665
O1 O3 Li1 89(3) 4_665 1_666
O1 O3 Mn1 91(2) 4_665 1_555
O1 O3 Mn2 94(3) 4_665 3_655
O1 O3 Mn2 134(3) 4_665 11_565
O2 O3 O2 120(4) 1_666 2_556
O2 O3 O2 61(3) 1_666 5_666
O2 O3 O2 179(4) 1_666 6_565
O2 O3 O2 61(2) 1_666 9_666
O2 O3 O2 120(3) 1_666 10_655
O2 O3 O4 57(2) 1_666 3_656
O2 O3 O4 118(3) 1_666 7_566
O2 O3 O4 91(3) 1_666 11_665
O2 O3 Mn1 144(3) 1_666 1_555
O2 O3 Mn2 134(3) 1_666 3_655
O2 O3 Mn2 87(3) 1_666 7_556
O2 O3 Mn2 133(4) 1_666 11_565
O2 O3 O2 120(3) 2_556 5_666
O2 O3 O2 59(3) 2_556 6_565
O2 O3 O2 179(4) 2_556 9_666
O2 O3 O2 59(3) 2_556 10_655
O2 O3 O4 63(3) 2_556 3_656
O2 O3 O4 89(3) 2_556 7_566
O2 O3 O4 121(4) 2_556 11_665
O2 O3 Li1 146(4) 2_556 1_666
O2 O3 Mn2 91(3) 2_556 3_655
O2 O3 Mn2 47(3) 2_556 7_556
O2 O3 Mn2 47(3) 2_556 11_565
O2 O3 O2 120(3) 5_666 6_565
O2 O3 O2 61(3) 5_666 9_666
O2 O3 O2 179(3) 5_666 10_655
O2 O3 O4 91(3) 5_666 3_656
O2 O3 O4 57(2) 5_666 7_566
O2 O3 O4 118(3) 5_666 11_665
O2 O3 Mn1 144(2) 5_666 1_555
O2 O3 Mn2 133(3) 5_666 3_655
O2 O3 Mn2 134(3) 5_666 7_556
O2 O3 Mn2 87(3) 5_666 11_565
O2 O3 O2 120(4) 6_565 9_666
O2 O3 O2 59(3) 6_565 10_655
O2 O3 O4 121(3) 6_565 3_656
O2 O3 O4 63(3) 6_565 7_566
O2 O3 O4 89(3) 6_565 11_665
O2 O3 Li1 146(4) 6_565 1_666
O2 O3 Mn2 47(3) 6_565 3_655
O2 O3 Mn2 91(3) 6_565 7_556
O2 O3 Mn2 47(3) 6_565 11_565
O2 O3 O2 120(3) 9_666 10_655
O2 O3 O4 118(3) 9_666 3_656
O2 O3 O4 91(3) 9_666 7_566
O2 O3 O4 57(2) 9_666 11_665
O2 O3 Mn1 144(3) 9_666 1_555
O2 O3 Mn2 87(3) 9_666 3_655
O2 O3 Mn2 133(3) 9_666 7_556
O2 O3 Mn2 134(4) 9_666 11_565
O2 O3 O4 89(3) 10_655 3_656
O2 O3 O4 121(3) 10_655 7_566
O2 O3 O4 63(3) 10_655 11_665
O2 O3 Li1 146(3) 10_655 1_666
O2 O3 Mn2 47(2) 10_655 3_655
O2 O3 Mn2 47(2) 10_655 7_556
O2 O3 Mn2 91(3) 10_655 11_565
O4 O3 O4 120(3) 3_656 7_566
O4 O3 O4 120(3) 3_656 11_665
O4 O3 Li1 89(2) 3_656 1_666
O4 O3 Mn1 91(2) 3_656 1_555
O4 O3 Mn2 136(3) 3_656 3_655
O4 O3 Mn2 93(3) 3_656 11_565
O4 O3 O4 120(3) 7_566 11_665
O4 O3 Li1 89(3) 7_566 1_666
O4 O3 Mn1 91(2) 7_566 1_555
O4 O3 Mn2 93(3) 7_566 3_655
O4 O3 Mn2 136(3) 7_566 7_556
O4 O3 Li1 89(3) 11_665 1_666
O4 O3 Mn1 91(2) 11_665 1_555
O4 O3 Mn2 93(3) 11_665 7_556
O4 O3 Mn2 136(3) 11_665 11_565
Li1 O3 Mn1 180.0(18) 1_666 1_555
Li1 O3 Mn2 123(2) 1_666 3_655
Li1 O3 Mn2 123(2) 1_666 7_556
Li1 O3 Mn2 123(2) 1_666 11_565
Mn1 O3 Mn2 57.1(18) 1_555 3_655
Mn1 O3 Mn2 57.1(18) 1_555 7_556
Mn1 O3 Mn2 57.1(18) 1_555 11_565
Mn2 O3 Mn2 93(2) 3_655 7_556
Mn2 O3 Mn2 93(2) 3_655 11_565
Mn2 O3 Mn2 93(2) 7_556 11_565
O1 O4 O1 123(4) 1_555 2_456
O1 O4 O2 113(3) 1_555 1_555
O1 O4 O2 91(3) 1_555 3_555
O1 O4 O2 57(2) 1_555 4_555
O1 O4 O2 116(4) 1_555 5_555
O1 O4 O2 88(3) 1_555 11_555
O1 O4 O3 57(2) 1_555 3_646
O1 O4 O4 59(2) 1_555 5_555
O1 O4 O4 178(4) 1_555 8_545
O1 O4 O4 59(2) 1_555 9_555
O1 O4 O4 120(3) 1_555 11_555
O1 O4 Li1 109(2) 1_555 1_555
O1 O4 Li1 64.0(18) 1_555 3_555
O1 O4 Li1 63.6(19) 1_555 4_555
O1 O4 Mn1 128(3) 1_555 2_456
O1 O4 Mn2 146(3) 1_555 3_545
O1 O4 Mn2 87(3) 1_555 6_555
O1 O4 Mn2 134(3) 1_555 9_555
O1 O4 O2 124(4) 2_456 1_555
O1 O4 O2 65(3) 2_456 3_555
O1 O4 O2 92(4) 2_456 4_555
O1 O4 O2 92(3) 2_456 5_555
O1 O4 O2 123(4) 2_456 11_555
O1 O4 O3 66(3) 2_456 3_646
O1 O4 O4 124(3) 2_456 5_555
O1 O4 O4 59(3) 2_456 8_545
O1 O4 O4 176(4) 2_456 9_555
O1 O4 O4 59(3) 2_456 11_555
O1 O4 Li1 120(3) 2_456 1_555
O1 O4 Li1 71(2) 2_456 3_555
O1 O4 Li1 116(3) 2_456 4_555
O1 O4 Mn1 96(3) 2_456 2_456
O1 O4 Mn2 49(3) 2_456 6_555
O1 O4 Mn2 49(3) 2_456 9_555
O2 O4 O2 120(3) 1_555 3_555
O2 O4 O2 116(3) 1_555 4_555
O2 O4 O2 65(3) 1_555 5_555
O2 O4 O2 52(2) 1_555 11_555
O2 O4 O3 169(3) 1_555 3_646
O2 O4 O4 88(2) 1_555 5_555
O2 O4 O4 65(3) 1_555 8_545
O2 O4 O4 54(2) 1_555 9_555
O2 O4 O4 91(3) 1_555 11_555
O2 O4 Li1 147(2) 1_555 3_555
O2 O4 Li1 84(2) 1_555 4_555
O2 O4 Mn2 93(2) 1_555 3_545
O2 O4 Mn2 137(3) 1_555 6_555
O2 O4 Mn2 94(3) 1_555 9_555
O2 O4 O2 123(4) 3_555 4_555
O2 O4 O2 54(3) 3_555 5_555
O2 O4 O2 170(4) 3_555 11_555
O2 O4 O3 67(3) 3_555 3_646
O2 O4 O4 58(2) 3_555 5_555
O2 O4 O4 90(3) 3_555 8_545
O2 O4 O4 118(3) 3_555 9_555
O2 O4 O4 124(3) 3_555 11_555
O2 O4 Li1 87(2) 3_555 1_555
O2 O4 Li1 152(3) 3_555 4_555
O2 O4 Mn1 139(3) 3_555 2_456
O2 O4 Mn2 94(2) 3_555 3_545
O2 O4 Mn2 97(3) 3_555 6_555
O2 O4 O2 174(4) 4_555 5_555
O2 O4 O2 65(3) 4_555 11_555
O2 O4 O3 56(3) 4_555 3_646
O2 O4 O4 116(3) 4_555 5_555
O2 O4 O4 123(4) 4_555 8_545
O2 O4 O4 87(3) 4_555 9_555
O2 O4 O4 63(3) 4_555 11_555
O2 O4 Li1 145(3) 4_555 1_555
O2 O4 Li1 90(2) 4_555 3_555
O2 O4 Mn1 92(3) 4_555 2_456
O2 O4 Mn2 93(3) 4_555 3_545
O2 O4 Mn2 140(4) 4_555 9_555
O2 O4 O2 117(4) 5_555 11_555
O2 O4 O3 121(3) 5_555 3_646
O2 O4 O4 58(2) 5_555 5_555
O2 O4 O4 63(3) 5_555 8_545
O2 O4 O4 90(3) 5_555 9_555
O2 O4 O4 123(3) 5_555 11_555
O2 O4 Li1 86(2) 5_555 3_555
O2 O4 Li1 147(3) 5_555 4_555
O2 O4 Mn1 93(3) 5_555 2_456
O2 O4 Mn2 93(2) 5_555 3_545
O2 O4 Mn2 141(3) 5_555 6_555
O2 O4 O3 121(3) 11_555 3_646
O2 O4 O4 113(3) 11_555 5_555
O2 O4 O4 90(3) 11_555 8_545
O2 O4 O4 53(2) 11_555 9_555
O2 O4 O4 64(3) 11_555 11_555
O2 O4 Li1 84(2) 11_555 1_555
O2 O4 Li1 151(3) 11_555 3_555
O2 O4 Mn2 92(2) 11_555 3_545
O2 O4 Mn2 93(3) 11_555 6_555
O2 O4 Mn2 136(4) 11_555 9_555
O3 O4 O4 90(3) 3_646 5_555
O3 O4 O4 125(3) 3_646 8_545
O3 O4 O4 116(3) 3_646 9_555
O3 O4 O4 92(3) 3_646 11_555
O3 O4 Li1 148(2) 3_646 1_555
O3 O4 Li1 88(2) 3_646 4_555
O3 O4 Mn1 141(3) 3_646 2_456
O3 O4 Mn2 95(2) 3_646 3_545
O3 O4 Mn2 96(3) 3_646 9_555
O4 O4 O4 121(3) 5_555 8_545
O4 O4 O4 60.0(20) 5_555 9_555
O4 O4 O4 177(3) 5_555 11_555
O4 O4 Li1 60.6(16) 5_555 1_555
O4 O4 Li1 61.8(16) 5_555 3_555
O4 O4 Li1 112.0(19) 5_555 4_555
O4 O4 Mn1 128(3) 5_555 2_456
O4 O4 Mn2 147(2) 5_555 3_545
O4 O4 Mn2 134(3) 5_555 6_555
O4 O4 Mn2 88(3) 5_555 9_555
O4 O4 O4 119(3) 8_545 9_555
O4 O4 O4 60(3) 8_545 11_555
O4 O4 Li1 69.7(20) 8_545 1_555
O4 O4 Li1 118(2) 8_545 3_555
O4 O4 Li1 115(2) 8_545 4_555
O4 O4 Mn1 50(2) 8_545 2_456
O4 O4 Mn2 94(3) 8_545 6_555
O4 O4 Mn2 47(2) 8_545 9_555
O4 O4 O4 117(3) 9_555 11_555
O4 O4 Li1 60.6(17) 9_555 1_555
O4 O4 Li1 112.7(19) 9_555 3_555
O4 O4 Li1 61.0(17) 9_555 4_555
O4 O4 Mn1 81(2) 9_555 2_456
O4 O4 Mn2 142(2) 9_555 3_545
O4 O4 Mn2 130(3) 9_555 6_555
O4 O4 Mn2 133(3) 9_555 9_555
O4 O4 Li1 118(2) 11_555 1_555
O4 O4 Li1 120(2) 11_555 3_555
O4 O4 Li1 65.8(19) 11_555 4_555
O4 O4 Mn1 50(2) 11_555 2_456
O4 O4 Mn2 47(2) 11_555 6_555
O4 O4 Mn2 94(3) 11_555 9_555
Li1 O4 Li1 113.1(11) 1_555 3_555
Li1 O4 Li1 112.4(12) 1_555 4_555
Li1 O4 Mn1 71.1(16) 1_555 2_456
Li1 O4 Mn2 104.5(12) 1_555 3_545
Li1 O4 Mn2 163.8(18) 1_555 6_555
Li1 O4 Mn2 73.7(18) 1_555 9_555
Li1 O4 Li1 118.5(11) 3_555 4_555
Li1 O4 Mn1 166.5(16) 3_555 2_456
Li1 O4 Mn2 105.5(11) 3_555 3_545
Li1 O4 Mn2 76.4(17) 3_555 6_555
Li1 O4 Mn2 72.9(17) 3_555 9_555
Li1 O4 Mn1 68.8(16) 4_555 2_456
Li1 O4 Mn2 100.6(12) 4_555 3_545
Li1 O4 Mn2 71.1(18) 4_555 6_555
Li1 O4 Mn2 160.0(19) 4_555 9_555
Mn1 O4 Mn2 61.1(16) 2_456 3_545
Mn1 O4 Mn2 97(2) 2_456 6_555
Mn1 O4 Mn2 97(2) 2_456 9_555
Mn2 O4 Mn2 59.5(18) 3_545 6_555
Mn2 O4 Mn2 59.5(18) 3_545 9_555
Mn2 O4 Mn2 98(2) 6_555 9_555
O1 Li1 O1 91(2) 2_455 3_545
O1 Li1 O1 91(2) 2_455 4_554
O1 Li1 O2 144(4) 2_455 1_555
O1 Li1 O2 102(3) 2_455 5_555
O1 Li1 O2 56(3) 2_455 9_555
O1 Li1 O3 56(2) 2_455 1_444
O1 Li1 O4 151(3) 2_455 1_555
O1 Li1 O4 110(2) 2_455 3_545
O1 Li1 O4 95(2) 2_455 4_554
O1 Li1 O4 94(2) 2_455 5_555
O1 Li1 O4 54.7(17) 2_455 7_455
O1 Li1 O4 145(3) 2_455 8_545
O1 Li1 O4 117(2) 2_455 9_555
O1 Li1 O4 54.5(16) 2_455 12_455
O1 Li1 Mn1 174(2) 2_455 2_456
O1 Li1 Mn1 83.0(16) 2_455 3_645
O1 Li1 Mn1 87.3(17) 2_455 4_564
O1 Li1 Mn2 63.7(14) 2_455 1_555
O1 Li1 Mn2 86.0(16) 2_455 2_455
O1 Li1 Mn2 127(2) 2_455 5_555
O1 Li1 Mn2 79.8(15) 2_455 7_445
O1 Li1 Mn2 132(2) 2_455 9_555
O1 Li1 Mn2 123.0(20) 2_455 10_545
O1 Li1 Mn2 62.3(14) 2_455 11_454
O1 Li1 O1 91(2) 3_545 4_554
O1 Li1 O2 102(4) 3_545 1_555
O1 Li1 O2 56(3) 3_545 5_555
O1 Li1 O2 144(4) 3_545 9_555
O1 Li1 O3 56(2) 3_545 1_444
O1 Li1 O4 94(2) 3_545 1_555
O1 Li1 O4 54.7(16) 3_545 3_545
O1 Li1 O4 145(3) 3_545 4_554
O1 Li1 O4 117(2) 3_545 5_555
O1 Li1 O4 54.5(17) 3_545 8_545
O1 Li1 O4 151(3) 3_545 9_555
O1 Li1 O4 110(2) 3_545 11_554
O1 Li1 O4 95(2) 3_545 12_455
O1 Li1 Mn1 87.3(17) 3_545 2_456
O1 Li1 Mn1 174(2) 3_545 3_645
O1 Li1 Mn1 83.0(16) 3_545 4_564
O1 Li1 Mn2 127(2) 3_545 1_555
O1 Li1 Mn2 79.8(16) 3_545 3_544
O1 Li1 Mn2 132(2) 3_545 5_555
O1 Li1 Mn2 123.0(20) 3_545 6_554
O1 Li1 Mn2 62.3(14) 3_545 7_445
O1 Li1 Mn2 63.7(14) 3_545 9_555
O1 Li1 Mn2 86.0(16) 3_545 10_545
O1 Li1 O2 56(3) 4_554 1_555
O1 Li1 O2 144(4) 4_554 5_555
O1 Li1 O2 102(3) 4_554 9_555
O1 Li1 O3 56(2) 4_554 1_444
O1 Li1 O4 117(2) 4_554 1_555
O1 Li1 O4 54.5(17) 4_554 4_554
O1 Li1 O4 151(3) 4_554 5_555
O1 Li1 O4 110(2) 4_554 7_455
O1 Li1 O4 95(2) 4_554 8_545
O1 Li1 O4 94(2) 4_554 9_555
O1 Li1 O4 54.7(17) 4_554 11_554
O1 Li1 O4 145(3) 4_554 12_455
O1 Li1 Mn1 83.0(16) 4_554 2_456
O1 Li1 Mn1 87.3(17) 4_554 3_645
O1 Li1 Mn1 174(2) 4_554 4_564
O1 Li1 Mn2 132(2) 4_554 1_555
O1 Li1 Mn2 123.0(20) 4_554 2_455
O1 Li1 Mn2 62.3(14) 4_554 3_544
O1 Li1 Mn2 63.7(14) 4_554 5_555
O1 Li1 Mn2 86.0(16) 4_554 6_554
O1 Li1 Mn2 127.1(20) 4_554 9_555
O1 Li1 Mn2 79.8(16) 4_554 11_454
O2 Li1 O2 113(5) 1_555 5_555
O2 Li1 O2 113(4) 1_555 9_555
O2 Li1 O3 106(4) 1_555 1_444
O2 Li1 O4 62(3) 1_555 1_555
O2 Li1 O4 56(3) 1_555 3_545
O2 Li1 O4 56(3) 1_555 4_554
O2 Li1 O4 109(3) 1_555 5_555
O2 Li1 O4 144(4) 1_555 7_455
O2 Li1 O4 61(3) 1_555 8_545
O2 Li1 O4 58(3) 1_555 9_555
O2 Li1 O4 102(3) 1_555 11_554
O2 Li1 O4 153(4) 1_555 12_455
O2 Li1 Mn1 82(3) 1_555 3_645
O2 Li1 Mn1 127(3) 1_555 4_564
O2 Li1 Mn2 126(3) 1_555 1_555
O2 Li1 Mn2 122(3) 1_555 2_455
O2 Li1 Mn2 118(3) 1_555 3_544
O2 Li1 Mn2 122(3) 1_555 6_554
O2 Li1 Mn2 77(3) 1_555 7_445
O2 Li1 Mn2 83(3) 1_555 9_555
O2 Li1 Mn2 118(3) 1_555 11_454
O2 Li1 O2 113(5) 5_555 9_555
O2 Li1 O3 106(4) 5_555 1_444
O2 Li1 O4 58(3) 5_555 1_555
O2 Li1 O4 102(3) 5_555 3_545
O2 Li1 O4 153(4) 5_555 4_554
O2 Li1 O4 62(3) 5_555 5_555
O2 Li1 O4 56(3) 5_555 7_455
O2 Li1 O4 56(3) 5_555 8_545
O2 Li1 O4 109(4) 5_555 9_555
O2 Li1 O4 144(4) 5_555 11_554
O2 Li1 O4 61(3) 5_555 12_455
O2 Li1 Mn1 82(3) 5_555 2_456
O2 Li1 Mn1 127(4) 5_555 3_645
O2 Li1 Mn2 83(3) 5_555 1_555
O2 Li1 Mn2 118(3) 5_555 3_544
O2 Li1 Mn2 126(4) 5_555 5_555
O2 Li1 Mn2 122(3) 5_555 6_554
O2 Li1 Mn2 118(3) 5_555 7_445
O2 Li1 Mn2 122(3) 5_555 10_545
O2 Li1 Mn2 77(3) 5_555 11_454
O2 Li1 O3 106(4) 9_555 1_444
O2 Li1 O4 109(3) 9_555 1_555
O2 Li1 O4 144(4) 9_555 3_545
O2 Li1 O4 61(3) 9_555 4_554
O2 Li1 O4 58(3) 9_555 5_555
O2 Li1 O4 102(4) 9_555 7_455
O2 Li1 O4 153(4) 9_555 8_545
O2 Li1 O4 62(3) 9_555 9_555
O2 Li1 O4 56(3) 9_555 11_554
O2 Li1 O4 56(3) 9_555 12_455
O2 Li1 Mn1 127(3) 9_555 2_456
O2 Li1 Mn1 82(3) 9_555 4_564
O2 Li1 Mn2 122(3) 9_555 2_455
O2 Li1 Mn2 77(3) 9_555 3_544
O2 Li1 Mn2 83(3) 9_555 5_555
O2 Li1 Mn2 118(3) 9_555 7_445
O2 Li1 Mn2 126(3) 9_555 9_555
O2 Li1 Mn2 122(3) 9_555 10_545
O2 Li1 Mn2 118(3) 9_555 11_454
O3 Li1 O4 145(3) 1_444 1_555
O3 Li1 O4 55(2) 1_444 3_545
O3 Li1 O4 101(3) 1_444 4_554
O3 Li1 O4 145(3) 1_444 5_555
O3 Li1 O4 55(2) 1_444 7_455
O3 Li1 O4 101(3) 1_444 8_545
O3 Li1 O4 145(3) 1_444 9_555
O3 Li1 O4 55(2) 1_444 11_554
O3 Li1 O4 101(3) 1_444 12_455
O3 Li1 Mn1 119(3) 1_444 2_456
O3 Li1 Mn1 119(3) 1_444 3_645
O3 Li1 Mn1 119(3) 1_444 4_564
O3 Li1 Mn2 119(2) 1_444 1_555
O3 Li1 Mn2 77(2) 1_444 2_455
O3 Li1 Mn2 119(2) 1_444 5_555
O3 Li1 Mn2 77(2) 1_444 6_554
O3 Li1 Mn2 119(2) 1_444 9_555
O3 Li1 Mn2 77(2) 1_444 10_545
O4 Li1 O4 95.7(19) 1_555 3_545
O4 Li1 O4 97(2) 1_555 4_554
O4 Li1 O4 58.8(15) 1_555 5_555
O4 Li1 O4 114(2) 1_555 7_455
O4 Li1 O4 58.8(17) 1_555 9_555
O4 Li1 O4 154(3) 1_555 11_554
O4 Li1 O4 96(2) 1_555 12_455
O4 Li1 Mn1 92.3(16) 1_555 3_645
O4 Li1 Mn1 64.8(13) 1_555 4_564
O4 Li1 Mn2 90.9(15) 1_555 1_555
O4 Li1 Mn2 82.9(14) 1_555 2_455
O4 Li1 Mn2 173.4(19) 1_555 3_544
O4 Li1 Mn2 67.6(13) 1_555 5_555
O4 Li1 Mn2 137.1(18) 1_555 6_554
O4 Li1 Mn2 127.5(17) 1_555 7_445
O4 Li1 Mn2 86.1(13) 1_555 10_545
O4 Li1 Mn2 125.1(17) 1_555 11_454
O4 Li1 O4 91.3(19) 3_545 4_554
O4 Li1 O4 154(2) 3_545 5_555
O4 Li1 O4 90.7(18) 3_545 7_455
O4 Li1 O4 57.2(15) 3_545 8_545
O4 Li1 O4 114(2) 3_545 9_555
O4 Li1 O4 90.7(19) 3_545 11_554
O4 Li1 O4 148(2) 3_545 12_455
O4 Li1 Mn1 64.0(12) 3_545 2_456
O4 Li1 Mn1 126.0(16) 3_545 3_645
O4 Li1 Mn1 133.1(16) 3_545 4_564
O4 Li1 Mn2 173.0(16) 3_545 1_555
O4 Li1 Mn2 86.0(13) 3_545 2_455
O4 Li1 Mn2 79.8(13) 3_545 3_544
O4 Li1 Mn2 82.4(13) 3_545 5_555
O4 Li1 Mn2 122.7(16) 3_545 6_554
O4 Li1 Mn2 88.6(13) 3_545 9_555
O4 Li1 Mn2 61.2(11) 3_545 11_454
O4 Li1 O4 96.3(19) 4_554 5_555
O4 Li1 O4 148(2) 4_554 7_455
O4 Li1 O4 116(2) 4_554 8_545
O4 Li1 O4 57.2(16) 4_554 11_554
O4 Li1 O4 116(2) 4_554 12_455
O4 Li1 Mn1 83.2(14) 4_554 2_456
O4 Li1 Mn1 131.5(17) 4_554 4_564
O4 Li1 Mn2 85.7(13) 4_554 1_555
O4 Li1 Mn2 177.3(19) 4_554 2_455
O4 Li1 Mn2 87.6(14) 4_554 3_544
O4 Li1 Mn2 66.1(12) 4_554 6_554
O4 Li1 Mn2 85.1(14) 4_554 7_445
O4 Li1 Mn2 129.7(17) 4_554 9_555
O4 Li1 Mn2 62.1(12) 4_554 10_545
O4 Li1 Mn2 129.3(18) 4_554 11_454
O4 Li1 O4 95.7(20) 5_555 7_455
O4 Li1 O4 97.5(19) 5_555 8_545
O4 Li1 O4 58.8(15) 5_555 9_555
O4 Li1 O4 114(2) 5_555 11_554
O4 Li1 Mn1 92.3(14) 5_555 2_456
O4 Li1 Mn1 64.8(12) 5_555 3_645
O4 Li1 Mn2 86.1(14) 5_555 2_455
O4 Li1 Mn2 125.1(16) 5_555 3_544
O4 Li1 Mn2 90.9(13) 5_555 5_555
O4 Li1 Mn2 82.9(13) 5_555 6_554
O4 Li1 Mn2 173.4(16) 5_555 7_445
O4 Li1 Mn2 67.6(12) 5_555 9_555
O4 Li1 Mn2 137.1(15) 5_555 10_545
O4 Li1 Mn2 127.5(16) 5_555 11_454
O4 Li1 O4 91.3(20) 7_455 8_545
O4 Li1 O4 154(3) 7_455 9_555
O4 Li1 O4 90.7(20) 7_455 11_554
O4 Li1 O4 57.2(15) 7_455 12_455
O4 Li1 Mn1 126.0(18) 7_455 2_456
O4 Li1 Mn1 133.1(18) 7_455 3_645
O4 Li1 Mn1 64.0(12) 7_455 4_564
O4 Li1 Mn2 88.6(14) 7_455 1_555
O4 Li1 Mn2 61.2(12) 7_455 3_544
O4 Li1 Mn2 173.0(19) 7_455 5_555
O4 Li1 Mn2 86.0(14) 7_455 6_554
O4 Li1 Mn2 79.8(13) 7_455 7_445
O4 Li1 Mn2 82.4(14) 7_455 9_555
O4 Li1 Mn2 122.7(16) 7_455 10_545
O4 Li1 O4 96(2) 8_545 9_555
O4 Li1 O4 148(2) 8_545 11_554
O4 Li1 O4 116(2) 8_545 12_455
O4 Li1 Mn1 131.5(18) 8_545 3_645
O4 Li1 Mn1 83.2(13) 8_545 4_564
O4 Li1 Mn2 129.7(17) 8_545 1_555
O4 Li1 Mn2 62.1(12) 8_545 2_455
O4 Li1 Mn2 129.3(17) 8_545 3_544
O4 Li1 Mn2 85.7(14) 8_545 5_555
O4 Li1 Mn2 177.3(19) 8_545 6_554
O4 Li1 Mn2 87.6(14) 8_545 7_445
O4 Li1 Mn2 66.1(12) 8_545 10_545
O4 Li1 Mn2 85.1(14) 8_545 11_454
O4 Li1 O4 96(2) 9_555 11_554
O4 Li1 O4 97(2) 9_555 12_455
O4 Li1 Mn1 64.8(13) 9_555 2_456
O4 Li1 Mn1 92.3(15) 9_555 4_564
O4 Li1 Mn2 67.6(12) 9_555 1_555
O4 Li1 Mn2 137.1(19) 9_555 2_455
O4 Li1 Mn2 127.5(17) 9_555 3_544
O4 Li1 Mn2 86.1(15) 9_555 6_554
O4 Li1 Mn2 125.1(17) 9_555 7_445
O4 Li1 Mn2 90.9(15) 9_555 9_555
O4 Li1 Mn2 82.9(13) 9_555 10_545
O4 Li1 Mn2 173.4(19) 9_555 11_454
O4 Li1 O4 91.3(18) 11_554 12_455
O4 Li1 Mn1 133.1(18) 11_554 2_456
O4 Li1 Mn1 64.0(12) 11_554 3_645
O4 Li1 Mn1 126.0(17) 11_554 4_564
O4 Li1 Mn2 82.4(13) 11_554 1_555
O4 Li1 Mn2 122.7(17) 11_554 2_455
O4 Li1 Mn2 88.6(15) 11_554 5_555
O4 Li1 Mn2 61.2(12) 11_554 7_445
O4 Li1 Mn2 173.0(19) 11_554 9_555
O4 Li1 Mn2 86.0(14) 11_554 10_545
O4 Li1 Mn2 79.8(14) 11_554 11_454
O4 Li1 Mn1 131.5(17) 12_455 2_456
O4 Li1 Mn1 83.2(14) 12_455 3_645
O4 Li1 Mn2 66.1(12) 12_455 2_455
O4 Li1 Mn2 85.1(12) 12_455 3_544
O4 Li1 Mn2 129.7(16) 12_455 5_555
O4 Li1 Mn2 62.1(11) 12_455 6_554
O4 Li1 Mn2 129.3(15) 12_455 7_445
O4 Li1 Mn2 85.7(13) 12_455 9_555
O4 Li1 Mn2 177.3(16) 12_455 10_545
O4 Li1 Mn2 87.6(13) 12_455 11_454
Mn1 Li1 Mn1 98.3(7) 2_456 3_645
Mn1 Li1 Mn1 98.3(7) 2_456 4_564
Mn1 Li1 Mn2 121.7(7) 2_456 1_555
Mn1 Li1 Mn2 95.7(7) 2_456 2_455
Mn1 Li1 Mn2 142.3(7) 2_456 3_544
Mn1 Li1 Mn2 51.4(5) 2_456 5_555
Mn1 Li1 Mn2 148.0(7) 2_456 6_554
Mn1 Li1 Mn2 94.3(6) 2_456 7_445
Mn1 Li1 Mn2 52.2(5) 2_456 9_555
Mn1 Li1 Mn2 51.1(4) 2_456 10_545
Mn1 Li1 Mn2 114.8(7) 2_456 11_454
Mn1 Li1 Mn1 98.3(7) 3_645 4_564
Mn1 Li1 Mn2 51.4(5) 3_645 1_555
Mn1 Li1 Mn2 148.0(8) 3_645 2_455
Mn1 Li1 Mn2 94.3(6) 3_645 3_544
Mn1 Li1 Mn2 52.2(5) 3_645 5_555
Mn1 Li1 Mn2 51.1(5) 3_645 6_554
Mn1 Li1 Mn2 114.8(7) 3_645 7_445
Mn1 Li1 Mn2 121.7(7) 3_645 9_555
Mn1 Li1 Mn2 95.7(6) 3_645 10_545
Mn1 Li1 Mn2 142.3(8) 3_645 11_454
Mn1 Li1 Mn2 52.2(5) 4_564 1_555
Mn1 Li1 Mn2 51.1(5) 4_564 2_455
Mn1 Li1 Mn2 114.8(7) 4_564 3_544
Mn1 Li1 Mn2 121.7(7) 4_564 5_555
Mn1 Li1 Mn2 95.7(6) 4_564 6_554
Mn1 Li1 Mn2 142.3(7) 4_564 7_445
Mn1 Li1 Mn2 51.4(5) 4_564 9_555
Mn1 Li1 Mn2 148.0(7) 4_564 10_545
Mn1 Li1 Mn2 94.3(6) 4_564 11_454
Mn2 Li1 Mn2 97.0(6) 1_555 2_455
Mn2 Li1 Mn2 93.8(5) 1_555 3_544
Mn2 Li1 Mn2 98.2(5) 1_555 5_555
Mn2 Li1 Mn2 50.4(4) 1_555 6_554
Mn2 Li1 Mn2 141.4(6) 1_555 7_445
Mn2 Li1 Mn2 98.2(5) 1_555 9_555
Mn2 Li1 Mn2 146.8(6) 1_555 10_545
Mn2 Li1 Mn2 116.3(6) 1_555 11_454
Mn2 Li1 Mn2 91.9(5) 2_455 3_544
Mn2 Li1 Mn2 146.8(8) 2_455 5_555
Mn2 Li1 Mn2 115.3(7) 2_455 6_554
Mn2 Li1 Mn2 92.5(5) 2_455 7_445
Mn2 Li1 Mn2 50.4(4) 2_455 9_555
Mn2 Li1 Mn2 115.3(6) 2_455 10_545
Mn2 Li1 Mn2 49.1(4) 2_455 11_454
Mn2 Li1 Mn2 116.3(7) 3_544 5_555
Mn2 Li1 Mn2 49.1(4) 3_544 6_554
Mn2 Li1 Mn2 48.4(3) 3_544 7_445
Mn2 Li1 Mn2 141.4(6) 3_544 9_555
Mn2 Li1 Mn2 92.5(5) 3_544 10_545
Mn2 Li1 Mn2 48.4(4) 3_544 11_454
Mn2 Li1 Mn2 97.0(6) 5_555 6_554
Mn2 Li1 Mn2 93.8(6) 5_555 7_445
Mn2 Li1 Mn2 98.2(6) 5_555 9_555
Mn2 Li1 Mn2 50.4(4) 5_555 10_545
Mn2 Li1 Mn2 141.4(8) 5_555 11_454
Mn2 Li1 Mn2 91.9(5) 6_554 7_445
Mn2 Li1 Mn2 146.8(6) 6_554 9_555
Mn2 Li1 Mn2 115.3(5) 6_554 10_545
Mn2 Li1 Mn2 92.5(6) 6_554 11_454
Mn2 Li1 Mn2 116.3(5) 7_445 9_555
Mn2 Li1 Mn2 49.1(4) 7_445 10_545
Mn2 Li1 Mn2 48.4(4) 7_445 11_454
Mn2 Li1 Mn2 97.0(5) 9_555 10_545
Mn2 Li1 Mn2 93.8(5) 9_555 11_454
Mn2 Li1 Mn2 91.9(6) 10_545 11_454
O1 Mn1 O2 129(4) 1_555 2_556
O1 Mn1 O2 129(4) 1_555 6_565
O1 Mn1 O2 129(4) 1_555 10_655
O1 Mn1 O3 180(3) 1_555 1_555
O1 Mn1 O4 47(2) 1_555 2_556
O1 Mn1 O4 47(2) 1_555 6_565
O1 Mn1 O4 47(2) 1_555 10_655
O1 Mn1 Li1 99.1(18) 1_555 2_556
O1 Mn1 Li1 99.1(18) 1_555 3_655
O1 Mn1 Li1 99.1(18) 1_555 4_565
O1 Mn1 Mn2 145(2) 1_555 3_655
O1 Mn1 Mn2 145(2) 1_555 7_556
O1 Mn1 Mn2 145(2) 1_555 11_565
O2 Mn1 O2 84(3) 2_556 6_565
O2 Mn1 O2 84(4) 2_556 10_655
O2 Mn1 O3 51(3) 2_556 1_555
O2 Mn1 O4 98(4) 2_556 2_556
O2 Mn1 O4 99(4) 2_556 6_565
O2 Mn1 O4 177(5) 2_556 10_655
O2 Mn1 Li1 107(3) 2_556 3_655
O2 Mn1 Li1 106(2) 2_556 4_565
O2 Mn1 Mn2 86(3) 2_556 3_655
O2 Mn1 Mn2 139(3) 2_556 4_565
O2 Mn1 Mn2 137(3) 2_556 8_655
O2 Mn1 Mn2 95(3) 2_556 12_556
O2 Mn1 O2 84(4) 6_565 10_655
O2 Mn1 O3 51(3) 6_565 1_555
O2 Mn1 O4 177(4) 6_565 2_556
O2 Mn1 O4 98(4) 6_565 6_565
O2 Mn1 O4 99(4) 6_565 10_655
O2 Mn1 Li1 107(2) 6_565 2_556
O2 Mn1 Li1 106(3) 6_565 3_655
O2 Mn1 Mn2 95(3) 6_565 4_565
O2 Mn1 Mn2 86(3) 6_565 7_556
O2 Mn1 Mn2 139(3) 6_565 8_655
O2 Mn1 Mn2 137(3) 6_565 12_556
O2 Mn1 O3 51(3) 10_655 1_555
O2 Mn1 O4 99(4) 10_655 2_556
O2 Mn1 O4 177(6) 10_655 6_565
O2 Mn1 O4 98(4) 10_655 10_655
O2 Mn1 Li1 106(3) 10_655 2_556
O2 Mn1 Li1 107(3) 10_655 4_565
O2 Mn1 Mn2 137(4) 10_655 4_565
O2 Mn1 Mn2 95(3) 10_655 8_655
O2 Mn1 Mn2 86(3) 10_655 11_565
O2 Mn1 Mn2 139(4) 10_655 12_556
O3 Mn1 O4 133(3) 1_555 2_556
O3 Mn1 O4 133(3) 1_555 6_565
O3 Mn1 O4 133(3) 1_555 10_655
O3 Mn1 Li1 80.9(14) 1_555 2_556
O3 Mn1 Li1 80.9(14) 1_555 3_655
O3 Mn1 Li1 80.9(14) 1_555 4_565
O3 Mn1 Mn2 146(2) 1_555 4_565
O3 Mn1 Mn2 145.7(20) 1_555 8_655
O3 Mn1 Mn2 146(2) 1_555 12_556
O4 Mn1 O4 79(3) 2_556 6_565
O4 Mn1 O4 79(3) 2_556 10_655
O4 Mn1 Li1 73.7(19) 2_556 2_556
O4 Mn1 Li1 76.6(19) 2_556 3_655
O4 Mn1 Li1 147(2) 2_556 4_565
O4 Mn1 Mn2 141(2) 2_556 3_655
O4 Mn1 Mn2 82(2) 2_556 4_565
O4 Mn1 Mn2 97(2) 2_556 7_556
O4 Mn1 Mn2 139(2) 2_556 11_565
O4 Mn1 O4 79(3) 6_565 10_655
O4 Mn1 Li1 77(2) 6_565 2_556
O4 Mn1 Li1 147(3) 6_565 3_655
O4 Mn1 Li1 73.7(19) 6_565 4_565
O4 Mn1 Mn2 139(3) 6_565 3_655
O4 Mn1 Mn2 141(3) 6_565 7_556
O4 Mn1 Mn2 82(2) 6_565 8_655
O4 Mn1 Mn2 97(2) 6_565 11_565
O4 Mn1 Li1 147(3) 10_655 2_556
O4 Mn1 Li1 74(2) 10_655 3_655
O4 Mn1 Li1 76.6(20) 10_655 4_565
O4 Mn1 Mn2 97(2) 10_655 3_655
O4 Mn1 Mn2 139(3) 10_655 7_556
O4 Mn1 Mn2 141(3) 10_655 11_565
O4 Mn1 Mn2 82(2) 10_655 12_556
Li1 Mn1 Li1 117.5(4) 2_556 3_655
Li1 Mn1 Li1 117.5(4) 2_556 4_565
Li1 Mn1 Mn2 115.9(7) 2_556 3_655
Li1 Mn1 Mn2 115.3(6) 2_556 4_565
Li1 Mn1 Mn2 65.2(6) 2_556 7_556
Li1 Mn1 Mn2 113.0(6) 2_556 8_655
Li1 Mn1 Mn2 66.0(5) 2_556 11_565
Li1 Mn1 Mn2 64.8(6) 2_556 12_556
Li1 Mn1 Li1 117.5(4) 3_655 4_565
Li1 Mn1 Mn2 65.2(6) 3_655 3_655
Li1 Mn1 Mn2 113.0(7) 3_655 4_565
Li1 Mn1 Mn2 66.0(6) 3_655 7_556
Li1 Mn1 Mn2 64.8(6) 3_655 8_655
Li1 Mn1 Mn2 115.9(6) 3_655 11_565
Li1 Mn1 Mn2 115.3(7) 3_655 12_556
Li1 Mn1 Mn2 66.0(6) 4_565 3_655
Li1 Mn1 Mn2 64.8(6) 4_565 4_565
Li1 Mn1 Mn2 115.9(7) 4_565 7_556
Li1 Mn1 Mn2 115.3(6) 4_565 8_655
Li1 Mn1 Mn2 65.2(5) 4_565 11_565
Li1 Mn1 Mn2 113.0(6) 4_565 12_556
Mn2 Mn1 Mn2 120.5(9) 3_655 4_565
Mn2 Mn1 Mn2 59.6(7) 3_655 7_556
Mn2 Mn1 Mn2 121.4(8) 3_655 8_655
Mn2 Mn1 Mn2 59.6(7) 3_655 11_565
Mn2 Mn1 Mn2 178.9(10) 3_655 12_556
Mn2 Mn1 Mn2 178.9(10) 4_565 7_556
Mn2 Mn1 Mn2 58.5(7) 4_565 8_655
Mn2 Mn1 Mn2 121.4(8) 4_565 11_565
Mn2 Mn1 Mn2 58.5(7) 4_565 12_556
Mn2 Mn1 Mn2 120.5(8) 7_556 8_655
Mn2 Mn1 Mn2 59.6(7) 7_556 11_565
Mn2 Mn1 Mn2 121.4(9) 7_556 12_556
Mn2 Mn1 Mn2 178.9(8) 8_655 11_565
Mn2 Mn1 Mn2 58.5(7) 8_655 12_556
Mn2 Mn1 Mn2 120.5(8) 11_565 12_556
O1 Mn2 O2 132(4) 4_564 4_554
O1 Mn2 O2 98(5) 4_564 7_555
O1 Mn2 O2 178(5) 4_564 9_555
O1 Mn2 O3 96(4) 4_564 3_645
O1 Mn2 O4 49(3) 4_564 3_555
O1 Mn2 O4 82(4) 4_564 5_555
O1 Mn2 O4 82(4) 4_564 12_455
O1 Mn2 Li1 149(3) 4_564 1_555
O1 Mn2 Li1 77(2) 4_564 2_555
O1 Mn2 Li1 74(2) 4_564 3_554
O1 Mn2 Mn1 139(3) 4_564 3_645
O1 Mn2 Mn1 86(3) 4_564 4_564
O1 Mn2 Mn2 139(3) 4_564 6_554
O1 Mn2 Mn2 96(3) 4_564 12_555
O2 Mn2 O2 51(3) 4_554 7_555
O2 Mn2 O2 51(3) 4_554 9_555
O2 Mn2 O3 53(3) 4_554 3_645
O2 Mn2 O4 179(3) 4_554 3_555
O2 Mn2 O4 130(4) 4_554 5_555
O2 Mn2 O4 128(4) 4_554 12_455
O2 Mn2 Li1 79.6(17) 4_554 1_555
O2 Mn2 Li1 78.4(15) 4_554 2_555
O2 Mn2 Li1 81.3(17) 4_554 3_554
O2 Mn2 Mn1 143(2) 4_554 4_564
O2 Mn2 Mn2 145(2) 4_554 7_455
O2 Mn2 Mn2 146(2) 4_554 10_555
O2 Mn2 O2 84(4) 7_555 9_555
O2 Mn2 O3 86(4) 7_555 3_645
O2 Mn2 O4 130(4) 7_555 3_555
O2 Mn2 O4 96(4) 7_555 5_555
O2 Mn2 O4 179(6) 7_555 12_455
O2 Mn2 Li1 104(3) 7_555 1_555
O2 Mn2 Li1 107(3) 7_555 3_554
O2 Mn2 Mn1 138(4) 7_555 4_564
O2 Mn2 Mn2 86(3) 7_555 6_554
O2 Mn2 Mn2 139(4) 7_555 7_455
O2 Mn2 Mn2 95(3) 7_555 10_555
O2 Mn2 O3 86(3) 9_555 3_645
O2 Mn2 O4 129(3) 9_555 3_555
O2 Mn2 O4 96(4) 9_555 5_555
O2 Mn2 O4 96(4) 9_555 12_455
O2 Mn2 Li1 104(3) 9_555 2_555
O2 Mn2 Li1 107(2) 9_555 3_554
O2 Mn2 Mn1 92(3) 9_555 4_564
O2 Mn2 Mn2 137(3) 9_555 7_455
O2 Mn2 Mn2 137(3) 9_555 10_555
O2 Mn2 Mn2 86(3) 9_555 12_555
O3 Mn2 O4 127(3) 3_645 3_555
O3 Mn2 O4 178(5) 3_645 5_555
O3 Mn2 O4 93(4) 3_645 12_455
O3 Mn2 Li1 107(2) 3_645 1_555
O3 Mn2 Li1 106(2) 3_645 2_555
O3 Mn2 Mn1 88(2) 3_645 3_645
O3 Mn2 Mn1 136(3) 3_645 4_564
O3 Mn2 Mn2 92(2) 3_645 7_455
O3 Mn2 Mn2 137(3) 3_645 10_555
O4 Mn2 O4 51(2) 3_555 5_555
O4 Mn2 O4 51(2) 3_555 12_455
O4 Mn2 Li1 100.0(14) 3_555 1_555
O4 Mn2 Li1 102.3(16) 3_555 2_555
O4 Mn2 Li1 98.3(15) 3_555 3_554
O4 Mn2 Mn1 145.0(19) 3_555 3_645
O4 Mn2 Mn2 143.8(19) 3_555 6_554
O4 Mn2 Mn2 145(2) 3_555 12_555
O4 Mn2 O4 85(4) 5_555 12_455
O4 Mn2 Li1 73.5(20) 5_555 1_555
O4 Mn2 Li1 75(2) 5_555 2_555
O4 Mn2 Li1 149(3) 5_555 3_554
O4 Mn2 Mn1 94(2) 5_555 3_645
O4 Mn2 Mn2 138(3) 5_555 6_554
O4 Mn2 Mn2 86(2) 5_555 7_455
O4 Mn2 Mn2 138(3) 5_555 12_555
O4 Mn2 Li1 76(2) 12_455 1_555
O4 Mn2 Li1 153(3) 12_455 2_555
O4 Mn2 Li1 72(2) 12_455 3_554
O4 Mn2 Mn1 138(3) 12_455 3_645
O4 Mn2 Mn2 93(2) 12_455 6_554
O4 Mn2 Mn2 86(2) 12_455 10_555
O4 Mn2 Mn2 136(3) 12_455 12_555
Li1 Mn2 Li1 113.9(3) 1_555 2_555
Li1 Mn2 Li1 118.9(3) 1_555 3_554
Li1 Mn2 Mn1 63.4(6) 1_555 3_645
Li1 Mn2 Mn1 63.0(6) 1_555 4_564
Li1 Mn2 Mn2 65.4(4) 1_555 6_554
Li1 Mn2 Mn2 115.6(6) 1_555 7_455
Li1 Mn2 Mn2 113.4(5) 1_555 10_555
Li1 Mn2 Mn2 114.8(6) 1_555 12_555
Li1 Mn2 Li1 118.0(3) 2_555 3_554
Li1 Mn2 Mn1 63.0(6) 2_555 3_645
Li1 Mn2 Mn1 117.4(7) 2_555 4_564
Li1 Mn2 Mn2 113.9(6) 2_555 6_554
Li1 Mn2 Mn2 117.9(7) 2_555 7_455
Li1 Mn2 Mn2 67.5(5) 2_555 10_555
Li1 Mn2 Mn2 64.2(5) 2_555 12_555
Li1 Mn2 Mn1 116.7(7) 3_554 3_645
Li1 Mn2 Mn1 114.0(7) 3_554 4_564
Li1 Mn2 Mn2 65.8(4) 3_554 6_554
Li1 Mn2 Mn2 63.4(5) 3_554 7_455
Li1 Mn2 Mn2 114.5(5) 3_554 10_555
Li1 Mn2 Mn2 65.8(5) 3_554 12_555
Mn1 Mn2 Mn1 118.6(10) 3_645 4_564
Mn1 Mn2 Mn2 60.2(7) 3_645 6_554
Mn1 Mn2 Mn2 179.0(10) 3_645 7_455
Mn1 Mn2 Mn2 120.4(9) 3_645 10_555
Mn1 Mn2 Mn2 60.2(7) 3_645 12_555
Mn1 Mn2 Mn2 117.6(9) 4_564 6_554
Mn1 Mn2 Mn2 60.8(7) 4_564 7_455
Mn1 Mn2 Mn2 60.8(7) 4_564 10_555
Mn1 Mn2 Mn2 177.6(10) 4_564 12_555
Mn2 Mn2 Mn2 119.4(8) 6_554 7_455
Mn2 Mn2 Mn2 178.4(8) 6_554 10_555
Mn2 Mn2 Mn2 60.0(6) 6_554 12_555
Mn2 Mn2 Mn2 60.0(6) 7_455 10_555
Mn2 Mn2 Mn2 120.5(9) 7_455 12_555
Mn2 Mn2 Mn2 121.6(8) 10_555 12_555

loop_
_geom_bond_atom_site_label_1
_geom_bond_atom_site_label_2
_geom_bond_distance
_geom_bond_site_symmetry_2
O1 O2 2.90(8) 4_555
O1 O2 2.90(8) 8_555
O1 O2 2.90(8) 12_555
O1 O3 2.89(8) 2_466
O1 O3 2.89(8) 3_646
O1 O3 2.89(8) 4_664
O1 O4 3.18(7) 1_555
O1 O4 2.50(8) 2_556
O1 O4 3.18(8) 5_555
O1 O4 2.50(7) 6_565
O1 O4 3.18(7) 9_555
O1 O4 2.50(7) 10_655
O1 Li1 3.50(6) 2_555
O1 Li1 3.50(6) 3_555
O1 Li1 3.50(6) 4_555
O1 Mn1 3.37(6) 1_555
O1 Mn2 1.91(6) 4_565
O1 Mn2 1.91(6) 8_655
O1 Mn2 1.91(6) 12_556
O2 O1 2.90(8) 4_554
O2 O2 3.16(8) 5_555
O2 O2 2.60(7) 8_545
O2 O2 3.16(7) 9_555
O2 O2 2.60(8) 11_555
O2 O3 3.11(8) 1_444
O2 O3 2.66(8) 2_456
O2 O4 2.98(7) 1_555
O2 O4 2.85(7) 3_545
O2 O4 2.85(8) 4_554
O2 O4 3.01(8) 8_545
O2 O4 2.85(7) 9_555
O2 Li1 1.90(5) 1_555
O2 Mn1 1.95(5) 2_456
O2 Mn2 3.35(6) 4_555
O2 Mn2 1.94(7) 5_555
O2 Mn2 1.94(5) 10_545
O3 O1 2.89(8) 2_566
O3 O1 2.89(8) 3_656
O3 O1 2.89(8) 4_665
O3 O2 3.11(8) 1_666
O3 O2 2.66(8) 2_556
O3 O2 3.11(7) 5_666
O3 O2 2.66(8) 6_565
O3 O2 3.11(8) 9_666
O3 O2 2.66(7) 10_655
O3 O4 2.81(7) 3_656
O3 O4 2.81(7) 7_566
O3 O4 2.81(7) 11_665
O3 Li1 2.01(5) 1_666
O3 Mn1 3.43(5) 1_555
O3 Mn2 1.97(5) 3_655
O3 Mn2 1.97(5) 7_556
O3 Mn2 1.97(5) 11_565
O4 O1 3.18(7) 1_555
O4 O1 2.50(8) 2_456
O4 O2 2.98(7) 1_555
O4 O2 2.85(7) 3_555
O4 O2 2.85(8) 4_555
O4 O2 2.85(8) 5_555
O4 O2 3.01(7) 11_555
O4 O3 2.81(7) 3_646
O4 O4 3.28(6) 5_555
O4 O4 2.57(6) 8_545
O4 O4 3.28(7) 9_555
O4 O4 2.57(6) 11_555
O4 Li1 3.35(5) 1_555
O4 Li1 3.42(4) 3_555
O4 Li1 3.44(5) 4_555
O4 Mn1 2.01(4) 2_456
O4 Mn2 3.31(5) 3_545
O4 Mn2 1.90(5) 6_555
O4 Mn2 1.89(5) 9_555
Li1 O1 3.50(6) 2_455
Li1 O1 3.50(6) 3_545
Li1 O1 3.50(6) 4_554
Li1 O2 1.90(5) 1_555
Li1 O2 1.90(6) 5_555
Li1 O2 1.90(5) 9_555
Li1 O3 2.01(5) 1_444
Li1 O4 3.35(5) 1_555
Li1 O4 3.42(4) 3_545
Li1 O4 3.44(5) 4_554
Li1 O4 3.35(4) 5_555
Li1 O4 3.42(5) 7_455
Li1 O4 3.44(5) 8_545
Li1 O4 3.35(5) 9_555
Li1 O4 3.42(5) 11_554
Li1 O4 3.44(4) 12_455
Li1 Mn1 3.299(16) 2_456
Li1 Mn1 3.299(16) 3_645
Li1 Mn1 3.299(16) 4_564
Li1 Mn2 3.351(11) 1_555
Li1 Mn2 3.380(16) 2_455
Li1 Mn2 3.495(12) 3_544
Li1 Mn2 3.351(15) 5_555
Li1 Mn2 3.380(12) 6_554
Li1 Mn2 3.495(11) 7_445
Li1 Mn2 3.351(12) 9_555
Li1 Mn2 3.380(11) 10_545
Li1 Mn2 3.495(15) 11_454
Mn1 O1 3.37(6) 1_555
Mn1 O2 1.95(5) 2_556
Mn1 O2 1.95(5) 6_565
Mn1 O2 1.95(7) 10_655
Mn1 O3 3.43(5) 1_555
Mn1 O4 2.01(4) 2_556
Mn1 O4 2.01(5) 6_565
Mn1 O4 2.01(5) 10_655
Mn1 Li1 3.299(16) 2_556
Mn1 Li1 3.299(16) 3_655
Mn1 Li1 3.299(16) 4_565
Mn1 Mn2 2.88(2) 3_655
Mn1 Mn2 2.93(2) 4_565
Mn1 Mn2 2.88(2) 7_556
Mn1 Mn2 2.928(20) 8_655
Mn1 Mn2 2.879(20) 11_565
Mn1 Mn2 2.93(2) 12_556
Mn2 O1 1.91(6) 4_564
Mn2 O2 3.35(6) 4_554
Mn2 O2 1.94(7) 7_555
Mn2 O2 1.94(5) 9_555
Mn2 O3 1.97(5) 3_645
Mn2 O4 3.31(5) 3_555
Mn2 O4 1.89(5) 5_555
Mn2 O4 1.90(5) 12_455
Mn2 Li1 3.351(11) 1_555
Mn2 Li1 3.380(16) 2_555
Mn2 Li1 3.495(12) 3_554
Mn2 Mn1 2.88(2) 3_645
Mn2 Mn1 2.93(2) 4_564
Mn2 Mn2 2.864(16) 6_554
Mn2 Mn2 2.861(19) 7_455
Mn2 Mn2 2.861(16) 10_555
Mn2 Mn2 2.864(20) 12_555

_cod_database_fobs_code 2107266
